data_2203914
loop_
_publ_author_name
'Li, Su-Yue'
'You, Zhong-Lu'
'Chen, Bo'
'Lin, Yong-Shan'
'Xiong, Zhong-Duo'
'Zhu, Hai-Liang'

_publ_section_title
;<i>trans</i>-Bis{1-[3-(cyclohexylamino)propyliminomethyl]-2-naphtholato-\k^3^<i>O,N,N</i>'}cobalt(III)
 perchlorate
;
_journal_issue 7
_journal_name_full 'Acta Crystallographica Section E'
_journal_page_first m999
_journal_page_last m1001
_journal_paper_doi 10.1107/S1600536804014990
_journal_volume 60
_journal_year 2004
_chemical_formula_iupac '[Co (C20 H25 N2 O)2] Cl O4'
_chemical_formula_moiety 'C40 H50 Co N4 O2 +, Cl O4 -'
_chemical_formula_sum 'C40 H50 Cl Co N4 O6'
_chemical_formula_weight 777.22
_chemical_name_systematic
;
trans-Bis{1-[3-(cyclohexylamino)propyliminomethyl]-2-naphtholato-
\k^3^O,N,N'}cobalt(III) perchlorate
;
_space_group_IT_number 14
_symmetry_cell_setting monoclinic
_symmetry_space_group_name_Hall '-P 2yn'
_symmetry_space_group_name_H-M 'P 1 21/n 1'
_atom_sites_solution_hydrogens geom
_atom_sites_solution_primary direct
_atom_sites_solution_secondary difmap
_audit_creation_method SHELXL-97
_cell_angle_alpha 90.00
_cell_angle_beta 107.640(2)
_cell_angle_gamma 90.00
_cell_formula_units_Z 4
_cell_length_a 12.167(2)
_cell_length_b 17.195(2)
_cell_length_c 19.128(2)
_cell_measurement_reflns_used 3603
_cell_measurement_temperature 293(2)
_cell_measurement_theta_max 18.5
_cell_measurement_theta_min 2.2
_cell_volume 3813.6(9)
_computing_cell_refinement SAINT
_computing_data_collection 'SMART (Siemens, 1996)'
_computing_data_reduction 'SAINT (Siemens, 1996)'
_computing_molecular_graphics 'SHELXTL (Sheldrick, 1997b)'
_computing_publication_material SHELXTL
_computing_structure_refinement 'SHELXL97 (Sheldrick, 1997a)'
_computing_structure_solution 'SHELXS97 (Sheldrick, 1997a)'
_diffrn_ambient_temperature 293(2)
_diffrn_measured_fraction_theta_full 0.976
_diffrn_measured_fraction_theta_max 0.973
_diffrn_measurement_device_type 'Bruker SMART CCD'
_diffrn_measurement_method \w
_diffrn_radiation_monochromator graphite
_diffrn_radiation_source 'fine-focus sealed tube'
_diffrn_radiation_type MoK\a
_diffrn_radiation_wavelength 0.71073
_diffrn_reflns_av_R_equivalents 0.088
_diffrn_reflns_av_sigmaI/netI 0.074
_diffrn_reflns_limit_h_max 15
_diffrn_reflns_limit_h_min -15
_diffrn_reflns_limit_k_max 21
_diffrn_reflns_limit_k_min -21
_diffrn_reflns_limit_l_max 23
_diffrn_reflns_limit_l_min -24
_diffrn_reflns_number 38653
_diffrn_reflns_theta_full 26.50
_diffrn_reflns_theta_max 26.50
_diffrn_reflns_theta_min 2.13
_diffrn_standards_decay_% 0
_diffrn_standards_interval_count 0
_diffrn_standards_interval_time 0
_diffrn_standards_number 0
_exptl_absorpt_coefficient_mu 0.572
_exptl_absorpt_correction_T_max 0.9090
_exptl_absorpt_correction_T_min 0.8563
_exptl_absorpt_correction_type multi-scan
_exptl_absorpt_process_details '(SADABS; Sheldrick, 1996)'
_exptl_crystal_colour Brown
_exptl_crystal_density_diffrn 1.354
_exptl_crystal_density_method 'not measured'
_exptl_crystal_description Block
_exptl_crystal_F_000 1640
_exptl_crystal_size_max 0.28
_exptl_crystal_size_mid 0.22
_exptl_crystal_size_min 0.17
_refine_diff_density_max 1.240
_refine_diff_density_min -0.342
_refine_ls_extinction_method none
_refine_ls_goodness_of_fit_ref 1.162
_refine_ls_hydrogen_treatment constr
_refine_ls_matrix_type full
_refine_ls_number_parameters 517
_refine_ls_number_reflns 7707
_refine_ls_number_restraints 21
_refine_ls_restrained_S_all 1.160
_refine_ls_R_factor_all 0.1493
_refine_ls_R_factor_gt 0.1049
_refine_ls_shift/su_max 0.000
_refine_ls_shift/su_mean 0.000
_refine_ls_structure_factor_coef Fsqd
_refine_ls_weighting_details 'calc w = 1/[\s^2^(Fo^2^)+(0.0877P)^2^+4.2908P] where P = (Fo^2^+2Fc^2^)/3'
_refine_ls_weighting_scheme calc
_refine_ls_wR_factor_gt 0.2074
_refine_ls_wR_factor_ref 0.2310
_reflns_number_gt 5356
_reflns_number_total 7707
_reflns_threshold_expression I>2\s(I)
_cod_data_source_file lh6230.cif
_cod_data_source_block I
_cod_depositor_comments
;
The following automatic conversions were performed:
'_symmetry_cell_setting' value 'Monoclinic' changed to 'monoclinic'
according to '/home/saulius/struct/CIF-dictionaries/cif_core.dic'
dictionary named 'cif_core.dic' version 2.4.1 from 2010-06-29.

Automatic conversion script
Id: cif_fix_enum 1527 2010-12-29 10:47:43Z saulius 

The following automatic conversions were performed:

'_symmetry_cell_setting' value 'Monoclinic' changed to 'monoclinic'
according to /home/saulius/struct/CIF-dictionaries/cif_core.dic
dictionary named 'cif_core.dic' version 2.4.1 from 2010-06-29.

Automatic conversion script
Id: cif_fix_values 1715 2011-07-08 13:25:40Z adriana 
;
_cod_original_sg_symbol_H-M 'P 21/n'
_cod_database_code 2203914
_cod_database_fobs_code 2203914

loop_
_symmetry_equiv_pos_as_xyz
'x, y, z'
'-x+1/2, y+1/2, -z+1/2'
'-x, -y, -z'
'x-1/2, -y-1/2, z-1/2'

loop_
_atom_site_label
_atom_site_fract_x
_atom_site_fract_y
_atom_site_fract_z
_atom_site_U_iso_or_equiv
_atom_site_adp_type
_atom_site_calc_flag
_atom_site_refinement_flags
_atom_site_occupancy
_atom_site_disorder_assembly
_atom_site_disorder_group
_atom_site_type_symbol
Co1 1.0000 1.0000 0.0000 0.0343(3) Uani d S 1 . . Co
O1 1.0945(3) 0.95785(19) 0.08938(18) 0.0387(8) Uani d . 1 . . O
N1 0.9344(3) 1.0728(2) 0.0533(2) 0.0394(10) Uani d . 1 . . N
N2 0.8711(3) 0.9234(2) -0.0057(2) 0.0385(10) Uani d . 1 . . N
H2 0.8641 0.8999 -0.0495 0.046 Uiso calc R 1 . . H
C1 1.0971(4) 1.0690(3) 0.1648(3) 0.0392(12) Uani d . 1 . . C
C2 1.1397(4) 0.9979(3) 0.1491(3) 0.0396(11) Uani d . 1 . . C
C3 1.2386(4) 0.9660(3) 0.2017(3) 0.0444(12) Uani d . 1 . . C
H3A 1.2660 0.9177 0.1928 0.053 Uiso calc R 1 . . H
C4 1.2936(5) 1.0043(3) 0.2641(3) 0.0523(14) Uani d . 1 . . C
H4A 1.3582 0.9816 0.2970 0.063 Uiso calc R 1 . . H
C5 1.3163(5) 1.1192(4) 0.3435(3) 0.0581(16) Uani d . 1 . . C
H5A 1.3816 1.0971 0.3762 0.070 Uiso calc R 1 . . H
C6 1.2823(5) 1.1912(4) 0.3582(3) 0.0606(17) Uani d . 1 . . C
H6A 1.3233 1.2173 0.4006 0.073 Uiso calc R 1 . . H
C7 1.1860(6) 1.2255(4) 0.3092(4) 0.0598(16) Uani d . 1 . . C
H7A 1.1632 1.2751 0.3185 0.072 Uiso calc R 1 . . H
C8 1.1237(5) 1.1858(4) 0.2467(3) 0.0531(14) Uani d . 1 . . C
H8A 1.0588 1.2090 0.2146 0.064 Uiso calc R 1 . . H
C9 1.2566(4) 1.0774(3) 0.2811(3) 0.0426(12) Uani d . 1 . . C
C10 1.1567(4) 1.1117(3) 0.2309(3) 0.0405(12) Uani d . 1 . . C
C11 0.9853(4) 1.0954(3) 0.1187(3) 0.0443(13) Uani d . 1 . . C
H11A 0.9473 1.1322 0.1386 0.053 Uiso calc R 1 . . H
C12 0.8111(4) 1.0939(3) 0.0219(3) 0.0482(14) Uani d . 1 . . C
H12A 0.7953 1.1093 -0.0290 0.058 Uiso calc R 1 . . H
H12B 0.7925 1.1372 0.0488 0.058 Uiso calc R 1 . . H
C13 0.7390(4) 1.0243(4) 0.0271(3) 0.0551(15) Uani d . 1 . . C
H13A 0.6587 1.0399 0.0122 0.066 Uiso calc R 1 . . H
H13B 0.7593 1.0083 0.0780 0.066 Uiso calc R 1 . . H
C14 0.7514(4) 0.9547(3) -0.0186(3) 0.0476(14) Uani d . 1 . . C
H14A 0.7035 0.9131 -0.0097 0.057 Uiso calc R 1 . . H
H14B 0.7210 0.9689 -0.0700 0.057 Uiso calc R 1 . . H
C15 0.9013(4) 0.8550(3) 0.0457(3) 0.0425(12) Uani d . 1 . . C
H15A 0.9840 0.8452 0.0558 0.051 Uiso calc R 1 . . H
C16 0.8805(5) 0.8679(4) 0.1178(3) 0.0566(15) Uani d . 1 . . C
H16A 0.7992 0.8778 0.1101 0.068 Uiso calc R 1 . . H
H16B 0.9236 0.9130 0.1418 0.068 Uiso calc R 1 . . H
C17 0.9178(6) 0.7968(5) 0.1663(4) 0.086(2) Uani d . 1 . . C
H17A 1.0003 0.7893 0.1768 0.103 Uiso calc R 1 . . H
H17B 0.9019 0.8050 0.2124 0.103 Uiso calc R 1 . . H
C18 0.8546(7) 0.7251(5) 0.1289(6) 0.108(3) Uani d . 1 . . C
H18A 0.7728 0.7311 0.1222 0.129 Uiso calc R 1 . . H
H18B 0.8816 0.6802 0.1599 0.129 Uiso calc R 1 . . H
C19 0.8730(6) 0.7116(4) 0.0549(5) 0.084(2) Uani d . 1 . . C
H19A 0.9536 0.7001 0.0616 0.101 Uiso calc R 1 . . H
H19B 0.8274 0.6675 0.0308 0.101 Uiso calc R 1 . . H
C20 0.8380(5) 0.7829(3) 0.0081(4) 0.0643(17) Uani d . 1 . . C
H20A 0.7556 0.7908 -0.0027 0.077 Uiso calc R 1 . . H
H20B 0.8542 0.7751 -0.0380 0.077 Uiso calc R 1 . . H
Co2 0.5000 0.5000 0.0000 0.0436(3) Uani d S 1 . . Co
O2 0.6070(3) 0.5363(2) -0.0464(2) 0.0528(10) Uani d . 1 . . O
N3 0.4999(4) 0.6005(3) 0.0439(2) 0.0442(11) Uani d . 1 . . N
N4 0.6334(4) 0.4694(3) 0.0877(2) 0.0597(13) Uani d . 1 . . N
H4 0.6020 0.4289 0.1057 0.072 Uiso calc R 1 . . H
C21 0.5526(4) 0.6699(3) -0.0520(3) 0.0399(12) Uani d . 1 . . C
C22 0.6034(5) 0.6060(3) -0.0742(3) 0.0454(13) Uani d . 1 . . C
C23 0.6585(5) 0.6168(4) -0.1293(3) 0.0581(16) Uani d . 1 . . C
H23A 0.6981 0.5756 -0.1419 0.070 Uiso calc R 1 . . H
C24 0.6546(5) 0.6852(4) -0.1633(3) 0.0560(15) Uani d . 1 . . C
H24A 0.6927 0.6903 -0.1985 0.067 Uiso calc R 1 . . H
C25 0.5859(5) 0.8202(4) -0.1865(3) 0.0585(16) Uani d . 1 . . C
H25A 0.6214 0.8250 -0.2231 0.070 Uiso calc R 1 . . H
C26 0.5256(6) 0.8821(4) -0.1710(4) 0.0659(18) Uani d . 1 . . C
H26A 0.5184 0.9279 -0.1979 0.079 Uiso calc R 1 . . H
C27 0.4752(6) 0.8757(4) -0.1144(4) 0.0621(16) Uani d . 1 . . C
H27A 0.4361 0.9178 -0.1028 0.075 Uiso calc R 1 . . H
C28 0.4831(5) 0.8079(3) -0.0764(3) 0.0503(14) Uani d . 1 . . C
H28A 0.4472 0.8043 -0.0400 0.060 Uiso calc R 1 . . H
C29 0.5435(4) 0.7436(3) -0.0905(3) 0.0419(12) Uani d . 1 . . C
C30 0.5947(4) 0.7496(3) -0.1478(3) 0.0463(13) Uani d . 1 . . C
C31 0.5200(4) 0.6644(3) 0.0145(3) 0.0433(13) Uani d . 1 . . C
H31A 0.5129 0.7106 0.0381 0.052 Uiso calc R 1 . . H
C32 0.4838(6) 0.6058(4) 0.1166(3) 0.0578(16) Uani d . 1 . . C
H32A 0.4049 0.5922 0.1129 0.069 Uiso calc R 1 . . H
H32B 0.4968 0.6590 0.1340 0.069 Uiso calc R 1 . . H
C33 0.5654(8) 0.5523(5) 0.1716(4) 0.093(3) Uani d . 1 . . C
H33A 0.5957 0.5802 0.2174 0.112 Uiso calc R 1 . . H
H33B 0.5214 0.5085 0.1808 0.112 Uiso calc R 1 . . H
C34 0.6615(7) 0.5224(4) 0.1501(4) 0.073(2) Uani d . 1 . . C
H34A 0.7132 0.4958 0.1919 0.088 Uiso calc R 1 . . H
H34B 0.7033 0.5663 0.1388 0.088 Uiso calc R 1 . . H
C35 0.7352(5) 0.4297(3) 0.0725(3) 0.0450(13) Uani d . 1 . . C
H35A 0.7095 0.4136 0.0209 0.054 Uiso calc R 1 . . H
C36 0.8405(6) 0.4807(3) 0.0826(4) 0.0623(17) Uani d . 1 . . C
H36A 0.8197 0.5268 0.0521 0.075 Uiso calc R 1 . . H
H36B 0.8700 0.4972 0.1333 0.075 Uiso calc R 1 . . H
C37 0.9324(6) 0.4355(5) 0.0614(4) 0.082(2) Uani d . 1 . . C
H37A 0.9038 0.4216 0.0099 0.099 Uiso calc R 1 . . H
H37B 0.9999 0.4681 0.0683 0.099 Uiso calc R 1 . . H
C38 0.9660(6) 0.3628(5) 0.1066(5) 0.098(3) Uani d . 1 . . C
H38A 1.0008 0.3765 0.1577 0.118 Uiso calc R 1 . . H
H38B 1.0224 0.3339 0.0904 0.118 Uiso calc R 1 . . H
C39 0.8603(6) 0.3128(4) 0.0985(5) 0.091(3) Uani d . 1 . . C
H39A 0.8309 0.2946 0.0482 0.110 Uiso calc R 1 . . H
H39B 0.8819 0.2676 0.1300 0.110 Uiso calc R 1 . . H
C40 0.7675(5) 0.3563(3) 0.1180(4) 0.0656(18) Uani d . 1 . . C
H40A 0.7939 0.3699 0.1696 0.079 Uiso calc R 1 . . H
H40B 0.7000 0.3234 0.1097 0.079 Uiso calc R 1 . . H
Cl1 0.9433(9) 0.3785(6) 0.3403(6) 0.066(3) Uani d PD 0.50 A 1 Cl
O3 0.9113(17) 0.3096(8) 0.3110(12) 0.160(12) Uani d PD 0.50 A 1 O
O4 0.8611(12) 0.4295(8) 0.3117(8) 0.128(6) Uani d PD 0.50 A 1 O
O5 1.0386(16) 0.4001(10) 0.3265(16) 0.210(17) Uani d PD 0.50 A 1 O
O6 0.962(2) 0.3748(14) 0.4117(8) 0.259(17) Uani d PD 0.50 A 1 O
Cl1A 0.9671(8) 0.3704(6) 0.3553(5) 0.059(2) Uani d P 0.50 B 2 Cl
O3A 1.0713(12) 0.3486(11) 0.4010(8) 0.129(6) Uani d P 0.50 B 2 O
O4A 0.919(2) 0.4248(11) 0.392(2) 0.225(17) Uani d P 0.50 B 2 O
O5A 0.9854(18) 0.3954(17) 0.2871(9) 0.147(9) Uani d P 0.50 B 2 O
O6A 0.9050(17) 0.3040(10) 0.3470(12) 0.119(8) Uani d P 0.50 B 2 O

loop_
_atom_site_aniso_label
_atom_site_aniso_U_11
_atom_site_aniso_U_22
_atom_site_aniso_U_33
_atom_site_aniso_U_12
_atom_site_aniso_U_13
_atom_site_aniso_U_23
Co1 0.0228(4) 0.0319(5) 0.0451(6) 0.0038(4) 0.0057(4) 0.0083(4)
O1 0.0312(17) 0.0343(19) 0.042(2) 0.0047(14) -0.0007(15) 0.0099(16)
N1 0.028(2) 0.037(2) 0.049(3) 0.0064(17) 0.0057(19) 0.004(2)
N2 0.029(2) 0.036(2) 0.047(2) -0.0017(17) 0.0065(18) 0.0033(19)
C1 0.033(3) 0.043(3) 0.042(3) 0.001(2) 0.011(2) 0.010(2)
C2 0.033(2) 0.037(3) 0.048(3) -0.004(2) 0.011(2) 0.017(3)
C3 0.034(3) 0.048(3) 0.047(3) 0.009(2) 0.005(2) 0.014(3)
C4 0.044(3) 0.063(4) 0.044(3) 0.005(3) 0.005(2) 0.025(3)
C5 0.051(3) 0.077(5) 0.042(3) -0.012(3) 0.008(3) 0.008(3)
C6 0.058(4) 0.079(5) 0.044(3) -0.017(3) 0.014(3) -0.012(3)
C7 0.065(4) 0.058(4) 0.064(4) -0.010(3) 0.032(3) -0.011(3)
C8 0.040(3) 0.066(4) 0.054(4) -0.004(3) 0.015(3) 0.000(3)
C9 0.041(3) 0.051(3) 0.036(3) -0.005(2) 0.011(2) 0.010(2)
C10 0.041(3) 0.044(3) 0.038(3) -0.002(2) 0.014(2) 0.009(2)
C11 0.037(3) 0.038(3) 0.057(4) 0.007(2) 0.014(3) 0.006(3)
C12 0.034(3) 0.048(3) 0.060(4) 0.014(2) 0.010(3) 0.004(3)
C13 0.027(3) 0.069(4) 0.068(4) 0.013(3) 0.013(3) 0.011(3)
C14 0.029(3) 0.050(3) 0.060(3) 0.000(2) 0.009(2) 0.016(3)
C15 0.029(2) 0.035(3) 0.058(3) 0.002(2) 0.004(2) 0.013(2)
C16 0.044(3) 0.065(4) 0.058(4) -0.006(3) 0.011(3) 0.011(3)
C17 0.069(5) 0.105(6) 0.073(5) 0.000(4) 0.006(4) 0.046(4)
C18 0.082(5) 0.072(5) 0.150(9) -0.017(4) 0.006(6) 0.064(6)
C19 0.065(5) 0.050(4) 0.114(7) -0.013(3) -0.005(4) 0.023(4)
C20 0.050(3) 0.052(4) 0.078(5) -0.007(3) 0.000(3) 0.007(3)
Co2 0.0567(6) 0.0496(6) 0.0271(5) 0.0174(5) 0.0168(4) 0.0025(4)
O2 0.066(2) 0.060(2) 0.041(2) 0.022(2) 0.0288(19) 0.0080(19)
N3 0.055(3) 0.052(3) 0.029(2) 0.015(2) 0.018(2) -0.001(2)
N4 0.065(3) 0.076(3) 0.036(3) 0.022(3) 0.011(2) 0.002(2)
C21 0.036(3) 0.049(3) 0.035(3) 0.003(2) 0.012(2) -0.006(2)
C22 0.047(3) 0.058(4) 0.033(3) 0.010(3) 0.014(2) 0.006(3)
C23 0.068(4) 0.069(4) 0.047(3) 0.016(3) 0.030(3) 0.003(3)
C24 0.059(4) 0.077(4) 0.042(3) -0.002(3) 0.029(3) -0.006(3)
C25 0.066(4) 0.063(4) 0.049(4) -0.025(3) 0.021(3) -0.002(3)
C26 0.088(5) 0.047(4) 0.062(4) -0.018(3) 0.020(4) -0.002(3)
C27 0.072(4) 0.054(4) 0.065(4) -0.012(3) 0.027(3) -0.009(3)
C28 0.051(3) 0.049(3) 0.055(3) -0.010(3) 0.022(3) -0.002(3)
C29 0.034(3) 0.055(3) 0.036(3) -0.013(2) 0.010(2) -0.010(2)
C30 0.042(3) 0.058(4) 0.038(3) -0.012(3) 0.011(2) -0.006(3)
C31 0.042(3) 0.054(3) 0.032(3) 0.006(2) 0.008(2) -0.007(2)
C32 0.078(4) 0.066(4) 0.039(3) 0.019(3) 0.031(3) -0.001(3)
C33 0.131(7) 0.110(6) 0.035(3) 0.056(6) 0.022(4) 0.002(4)
C34 0.094(5) 0.070(4) 0.045(4) 0.015(4) 0.006(3) -0.015(3)
C35 0.051(3) 0.044(3) 0.037(3) 0.009(2) 0.008(2) -0.002(2)
C36 0.078(4) 0.048(3) 0.058(4) -0.013(3) 0.018(3) 0.003(3)
C37 0.057(4) 0.116(7) 0.075(5) -0.017(4) 0.021(4) -0.020(5)
C38 0.057(5) 0.110(7) 0.118(7) 0.024(5) 0.010(4) -0.020(6)
C39 0.078(5) 0.052(4) 0.119(7) 0.021(4) -0.007(5) -0.009(4)
C40 0.056(4) 0.042(3) 0.085(5) -0.010(3) 0.000(3) 0.009(3)
Cl1 0.064(4) 0.066(4) 0.061(4) 0.000(3) 0.008(3) 0.007(3)
O3 0.20(2) 0.110(17) 0.122(19) -0.025(14) -0.025(15) -0.004(13)
O4 0.163(15) 0.114(11) 0.087(9) 0.032(10) 0.007(9) 0.004(8)
O5 0.15(2) 0.104(13) 0.45(5) 0.007(13) 0.19(3) 0.05(2)
O6 0.34(4) 0.34(4) 0.051(10) 0.05(3) -0.019(16) 0.001(16)
Cl1A 0.059(4) 0.064(4) 0.064(5) -0.008(3) 0.030(4) 0.004(3)
O3A 0.089(9) 0.191(16) 0.086(9) 0.024(10) -0.006(7) -0.056(10)
O4A 0.22(2) 0.105(13) 0.46(5) -0.020(14) 0.27(3) -0.08(2)
O5A 0.120(15) 0.24(2) 0.079(9) -0.047(14) 0.032(9) 0.052(11)
O6A 0.115(12) 0.081(11) 0.15(2) -0.025(8) 0.022(12) 0.043(12)

loop_
_atom_type_symbol
_atom_type_description
_atom_type_scat_dispersion_real
_atom_type_scat_dispersion_imag
_atom_type_scat_source
C C 0.0033 0.0016 'International Tables Vol C Tables 4.2.6.8 and 6.1.1.4'
H H 0.0000 0.0000 'International Tables Vol C Tables 4.2.6.8 and 6.1.1.4'
Cl Cl 0.1484 0.1585 'International Tables Vol C Tables 4.2.6.8 and 6.1.1.4'
Co Co 0.3494 0.9721 'International Tables Vol C Tables 4.2.6.8 and 6.1.1.4'
N N 0.0061 0.0033 'International Tables Vol C Tables 4.2.6.8 and 6.1.1.4'
O O 0.0106 0.0060 'International Tables Vol C Tables 4.2.6.8 and 6.1.1.4'

loop_
_geom_angle_atom_site_label_1
_geom_angle_atom_site_label_2
_geom_angle_atom_site_label_3
_geom_angle_site_symmetry_1
_geom_angle_site_symmetry_3
_geom_angle
_geom_angle_publ_flag
O1 Co1 O1 . 3_775 180 y
O1 Co1 N1 . 3_775 89.65(16) y
O1 Co1 N1 3_775 3_775 90.35(16) ?
O1 Co1 N1 . . 90.35(16) y
O1 Co1 N1 3_775 . 89.65(16) ?
N1 Co1 N1 3_775 . 180 y
O1 Co1 N2 . . 92.75(15) y
O1 Co1 N2 3_775 . 87.25(15) ?
N1 Co1 N2 3_775 . 89.25(17) ?
N1 Co1 N2 . . 90.75(17) y
O1 Co1 N2 . 3_775 87.25(15) y
O1 Co1 N2 3_775 3_775 92.75(15) ?
N1 Co1 N2 3_775 3_775 90.75(17) ?
N1 Co1 N2 . 3_775 89.25(17) y
N2 Co1 N2 . 3_775 180 y
C2 O1 Co1 . . 124.6(3) ?
C11 N1 C12 . . 116.9(4) ?
C11 N1 Co1 . . 124.0(3) ?
C12 N1 Co1 . . 118.2(3) ?
C14 N2 C15 . . 114.8(4) ?
C14 N2 Co1 . . 118.2(3) ?
C15 N2 Co1 . . 116.2(3) ?
C14 N2 H2 . . 101.1 ?
C15 N2 H2 . . 101.1 ?
Co1 N2 H2 . . 101.1 ?
C2 C1 C10 . . 120.7(4) ?
C2 C1 C11 . . 119.0(5) ?
C10 C1 C11 . . 120.0(5) ?
O1 C2 C1 . . 124.5(4) ?
O1 C2 C3 . . 117.2(5) ?
C1 C2 C3 . . 118.4(5) ?
C4 C3 C2 . . 121.5(5) ?
C4 C3 H3A . . 119.2 ?
C2 C3 H3A . . 119.2 ?
C3 C4 C9 . . 122.2(5) ?
C3 C4 H4A . . 118.9 ?
C9 C4 H4A . . 118.9 ?
C6 C5 C9 . . 122.2(6) ?
C6 C5 H5A . . 118.9 ?
C9 C5 H5A . . 118.9 ?
C5 C6 C7 . . 119.5(6) ?
C5 C6 H6A . . 120.2 ?
C7 C6 H6A . . 120.2 ?
C8 C7 C6 . . 120.1(6) ?
C8 C7 H7A . . 119.9 ?
C6 C7 H7A . . 119.9 ?
C7 C8 C10 . . 121.2(6) ?
C7 C8 H8A . . 119.4 ?
C10 C8 H8A . . 119.4 ?
C5 C9 C4 . . 122.6(5) ?
C5 C9 C10 . . 118.7(5) ?
C4 C9 C10 . . 118.7(5) ?
C8 C10 C9 . . 118.2(5) ?
C8 C10 C1 . . 123.3(5) ?
C9 C10 C1 . . 118.4(5) ?
N1 C11 C1 . . 125.9(5) ?
N1 C11 H11A . . 117.1 ?
C1 C11 H11A . . 117.1 ?
N1 C12 C13 . . 108.5(4) ?
N1 C12 H12A . . 110.0 ?
C13 C12 H12A . . 110.0 ?
N1 C12 H12B . . 110.0 ?
C13 C12 H12B . . 110.0 ?
H12A C12 H12B . . 108.4 ?
C12 C13 C14 . . 115.3(5) ?
C12 C13 H13A . . 108.4 ?
C14 C13 H13A . . 108.4 ?
C12 C13 H13B . . 108.4 ?
C14 C13 H13B . . 108.4 ?
H13A C13 H13B . . 107.5 ?
N2 C14 C13 . . 116.7(4) ?
N2 C14 H14A . . 108.1 ?
C13 C14 H14A . . 108.1 ?
N2 C14 H14B . . 108.1 ?
C13 C14 H14B . . 108.1 ?
H14A C14 H14B . . 107.3 ?
C16 C15 N2 . . 114.3(4) ?
C16 C15 C20 . . 110.8(5) ?
N2 C15 C20 . . 109.8(4) ?
C16 C15 H15A . . 107.2 ?
N2 C15 H15A . . 107.2 ?
C20 C15 H15A . . 107.2 ?
C15 C16 C17 . . 110.0(6) ?
C15 C16 H16A . . 109.7 ?
C17 C16 H16A . . 109.7 ?
C15 C16 H16B . . 109.7 ?
C17 C16 H16B . . 109.7 ?
H16A C16 H16B . . 108.2 ?
C18 C17 C16 . . 110.6(6) ?
C18 C17 H17A . . 109.5 ?
C16 C17 H17A . . 109.5 ?
C18 C17 H17B . . 109.5 ?
C16 C17 H17B . . 109.5 ?
H17A C17 H17B . . 108.1 ?
C17 C18 C19 . . 111.6(6) ?
C17 C18 H18A . . 109.3 ?
C19 C18 H18A . . 109.3 ?
C17 C18 H18B . . 109.3 ?
C19 C18 H18B . . 109.3 ?
H18A C18 H18B . . 108.0 ?
C20 C19 C18 . . 109.6(7) ?
C20 C19 H19A . . 109.7 ?
C18 C19 H19A . . 109.7 ?
C20 C19 H19B . . 109.7 ?
C18 C19 H19B . . 109.7 ?
H19A C19 H19B . . 108.2 ?
C19 C20 C15 . . 111.8(5) ?
C19 C20 H20A . . 109.3 ?
C15 C20 H20A . . 109.3 ?
C19 C20 H20B . . 109.3 ?
C15 C20 H20B . . 109.3 ?
H20A C20 H20B . . 107.9 ?
O2 Co2 O2 3_665 . 180 y
O2 Co2 N3 3_665 3_665 90.02(18) ?
O2 Co2 N3 . 3_665 89.98(18) y
O2 Co2 N3 3_665 . 89.98(18) ?
O2 Co2 N3 . . 90.02(18) y
N3 Co2 N3 3_665 . 180 y
O2 Co2 N4 3_665 . 91.06(19) ?
O2 Co2 N4 . . 88.94(19) y
N3 Co2 N4 3_665 . 91.2(2) ?
N3 Co2 N4 . . 88.8(2) y
O2 Co2 N4 3_665 3_665 88.94(19) ?
O2 Co2 N4 . 3_665 91.06(19) y
N3 Co2 N4 3_665 3_665 88.8(2) ?
N3 Co2 N4 . 3_665 91.2(2) y
N4 Co2 N4 . 3_665 180 y
C22 O2 Co2 . . 123.4(3) ?
C31 N3 C32 . . 117.2(5) ?
C31 N3 Co2 . . 123.4(3) ?
C32 N3 Co2 . . 119.2(4) ?
C34 N4 C35 . . 115.9(5) ?
C34 N4 Co2 . . 116.5(4) ?
C35 N4 Co2 . . 117.1(3) ?
C34 N4 H4 . . 100.9 ?
C35 N4 H4 . . 100.9 ?
Co2 N4 H4 . . 100.9 ?
C22 C21 C31 . . 118.8(5) ?
C22 C21 C29 . . 120.6(5) ?
C31 C21 C29 . . 120.3(5) ?
O2 C22 C21 . . 124.4(5) ?
O2 C22 C23 . . 117.2(5) ?
C21 C22 C23 . . 118.4(5) ?
C24 C23 C22 . . 121.4(6) ?
C24 C23 H23A . . 119.3 ?
C22 C23 H23A . . 119.3 ?
C23 C24 C30 . . 122.3(5) ?
C23 C24 H24A . . 118.9 ?
C30 C24 H24A . . 118.9 ?
C26 C25 C30 . . 120.9(6) ?
C26 C25 H25A . . 119.5 ?
C30 C25 H25A . . 119.5 ?
C25 C26 C27 . . 119.5(6) ?
C25 C26 H26A . . 120.3 ?
C27 C26 H26A . . 120.3 ?
C28 C27 C26 . . 120.2(6) ?
C28 C27 H27A . . 119.9 ?
C26 C27 H27A . . 119.9 ?
C27 C28 C29 . . 122.1(6) ?
C27 C28 H28A . . 119.0 ?
C29 C28 H28A . . 119.0 ?
C28 C29 C30 . . 118.0(5) ?
C28 C29 C21 . . 123.8(5) ?
C30 C29 C21 . . 118.1(5) ?
C24 C30 C25 . . 121.9(5) ?
C24 C30 C29 . . 118.9(5) ?
C25 C30 C29 . . 119.2(5) ?
N3 C31 C21 . . 125.3(5) ?
N3 C31 H31A . . 117.3 ?
C21 C31 H31A . . 117.3 ?
N3 C32 C33 . . 111.8(5) ?
N3 C32 H32A . . 109.2 ?
C33 C32 H32A . . 109.2 ?
N3 C32 H32B . . 109.2 ?
C33 C32 H32B . . 109.2 ?
H32A C32 H32B . . 107.9 ?
C34 C33 C32 . . 115.7(6) ?
C34 C33 H33A . . 108.4 ?
C32 C33 H33A . . 108.4 ?
C34 C33 H33B . . 108.4 ?
C32 C33 H33B . . 108.4 ?
H33A C33 H33B . . 107.4 ?
C33 C34 N4 . . 116.5(6) ?
C33 C34 H34A . . 108.2 ?
N4 C34 H34A . . 108.2 ?
C33 C34 H34B . . 108.2 ?
N4 C34 H34B . . 108.2 ?
H34A C34 H34B . . 107.3 ?
C36 C35 C40 . . 110.3(5) ?
C36 C35 N4 . . 115.0(5) ?
C40 C35 N4 . . 110.4(5) ?
C36 C35 H35A . . 106.9 ?
C40 C35 H35A . . 106.9 ?
N4 C35 H35A . . 106.9 ?
C37 C36 C35 . . 109.4(5) ?
C37 C36 H36A . . 109.8 ?
C35 C36 H36A . . 109.8 ?
C37 C36 H36B . . 109.8 ?
C35 C36 H36B . . 109.8 ?
H36A C36 H36B . . 108.2 ?
C38 C37 C36 . . 111.6(6) ?
C38 C37 H37A . . 109.3 ?
C36 C37 H37A . . 109.3 ?
C38 C37 H37B . . 109.3 ?
C36 C37 H37B . . 109.3 ?
H37A C37 H37B . . 108.0 ?
C37 C38 C39 . . 109.8(6) ?
C37 C38 H38A . . 109.7 ?
C39 C38 H38A . . 109.7 ?
C37 C38 H38B . . 109.7 ?
C39 C38 H38B . . 109.7 ?
H38A C38 H38B . . 108.2 ?
C40 C39 C38 . . 111.9(6) ?
C40 C39 H39A . . 109.2 ?
C38 C39 H39A . . 109.2 ?
C40 C39 H39B . . 109.2 ?
C38 C39 H39B . . 109.2 ?
H39A C39 H39B . . 107.9 ?
C39 C40 C35 . . 111.0(6) ?
C39 C40 H40A . . 109.4 ?
C35 C40 H40A . . 109.4 ?
C39 C40 H40B . . 109.4 ?
C35 C40 H40B . . 109.4 ?
H40A C40 H40B . . 108.0 ?
O3 Cl1 O6 . . 109.47(14) ?
O3 Cl1 O5 . . 109.51(14) ?
O6 Cl1 O5 . . 109.48(14) ?
O3 Cl1 O4 . . 109.47(14) ?
O6 Cl1 O4 . . 109.46(13) ?
O5 Cl1 O4 . . 109.45(14) ?
O6A Cl1A O3A . . 102.9(13) ?
O6A Cl1A O4A . . 108.5(12) ?
O3A Cl1A O4A . . 108.2(17) ?
O6A Cl1A O5A . . 112.2(15) ?
O3A Cl1A O5A . . 107.1(11) ?
O4A Cl1A O5A . . 116.9(18) ?

loop_
_geom_bond_atom_site_label_1
_geom_bond_atom_site_label_2
_geom_bond_site_symmetry_2
_geom_bond_distance
_geom_bond_publ_flag
Co1 O1 . 1.892(3) y
Co1 O1 3_775 1.892(3) ?
Co1 N1 3_775 1.933(4) ?
Co1 N1 . 1.933(4) y
Co1 N2 . 2.026(4) y
Co1 N2 3_775 2.026(4) ?
O1 C2 . 1.304(6) ?
N1 C11 . 1.276(7) ?
N1 C12 . 1.483(6) ?
N2 C14 . 1.501(6) ?
N2 C15 . 1.505(6) ?
N2 H2 . 0.9100 ?
C1 C2 . 1.395(7) ?
C1 C10 . 1.451(7) ?
C1 C11 . 1.452(7) ?
C2 C3 . 1.424(7) ?
C3 C4 . 1.351(8) ?
C3 H3A . 0.9300 ?
C4 C9 . 1.405(8) ?
C4 H4A . 0.9300 ?
C5 C6 . 1.362(9) ?
C5 C9 . 1.393(8) ?
C5 H5A . 0.9300 ?
C6 C7 . 1.390(9) ?
C6 H6A . 0.9300 ?
C7 C8 . 1.386(8) ?
C7 H7A . 0.9300 ?
C8 C10 . 1.398(8) ?
C8 H8A . 0.9300 ?
C9 C10 . 1.428(7) ?
C11 H11A . 0.9300 ?
C12 C13 . 1.504(8) ?
C12 H12A . 0.9700 ?
C12 H12B . 0.9700 ?
C13 C14 . 1.516(8) ?
C13 H13A . 0.9700 ?
C13 H13B . 0.9700 ?
C14 H14A . 0.9700 ?
C14 H14B . 0.9700 ?
C15 C16 . 1.492(8) ?
C15 C20 . 1.521(8) ?
C15 H15A . 0.9800 ?
C16 C17 . 1.518(9) ?
C16 H16A . 0.9700 ?
C16 H16B . 0.9700 ?
C17 C18 . 1.514(12) ?
C17 H17A . 0.9700 ?
C17 H17B . 0.9700 ?
C18 C19 . 1.516(13) ?
C18 H18A . 0.9700 ?
C18 H18B . 0.9700 ?
C19 C20 . 1.502(9) ?
C19 H19A . 0.9700 ?
C19 H19B . 0.9700 ?
C20 H20A . 0.9700 ?
C20 H20B . 0.9700 ?
Co2 O2 3_665 1.890(4) ?
Co2 O2 . 1.890(4) y
Co2 N3 3_665 1.922(4) ?
Co2 N3 . 1.922(4) y
Co2 N4 . 2.019(5) y
Co2 N4 3_665 2.019(4) ?
O2 C22 . 1.307(6) ?
N3 C31 . 1.289(7) ?
N3 C32 . 1.465(6) ?
N4 C34 . 1.458(8) ?
N4 C35 . 1.517(7) ?
N4 H4 . 0.9100 ?
C21 C22 . 1.390(7) ?
C21 C31 . 1.448(7) ?
C21 C29 . 1.451(7) ?
C22 C23 . 1.422(7) ?
C23 C24 . 1.337(8) ?
C23 H23A . 0.9300 ?
C24 C30 . 1.407(8) ?
C24 H24A . 0.9300 ?
C25 C26 . 1.375(9) ?
C25 C30 . 1.409(8) ?
C25 H25A . 0.9300 ?
C26 C27 . 1.401(9) ?
C26 H26A . 0.9300 ?
C27 C28 . 1.361(8) ?
C27 H27A . 0.9300 ?
C28 C29 . 1.398(8) ?
C28 H28A . 0.9300 ?
C29 C30 . 1.419(7) ?
C31 H31A . 0.9300 ?
C32 C33 . 1.519(9) ?
C32 H32A . 0.9700 ?
C32 H32B . 0.9700 ?
C33 C34 . 1.445(10) ?
C33 H33A . 0.9700 ?
C33 H33B . 0.9700 ?
C34 H34A . 0.9700 ?
C34 H34B . 0.9700 ?
C35 C36 . 1.516(8) ?
C35 C40 . 1.517(8) ?
C35 H35A . 0.9800 ?
C36 C37 . 1.515(9) ?
C36 H36A . 0.9700 ?
C36 H36B . 0.9700 ?
C37 C38 . 1.503(11) ?
C37 H37A . 0.9700 ?
C37 H37B . 0.9700 ?
C38 C39 . 1.516(11) ?
C38 H38A . 0.9700 ?
C38 H38B . 0.9700 ?
C39 C40 . 1.493(10) ?
C39 H39A . 0.9700 ?
C39 H39B . 0.9700 ?
C40 H40A . 0.9700 ?
C40 H40B . 0.9700 ?
Cl1 O3 . 1.318(11) ?
Cl1 O6 . 1.318(11) ?
Cl1 O5 . 1.318(11) ?
Cl1 O4 . 1.318(11) ?
Cl1A O6A . 1.351(17) ?
Cl1A O3A . 1.357(17) ?
Cl1A O4A . 1.403(19) ?
Cl1A O5A . 1.453(16) ?
